data_1510913
loop_
_publ_author_name
'Zhang, Y.'
'Liang, J.K.'
'Xu, T.'
'Chen, X.L.'

_publ_section_title
;
 Phase relations of the system (Li2 O) - (Gd2 O3) - (B2 O3) and the
 structure of a new ternary compound
;
_journal_name_full 'Journal of Alloys Compd.'
_journal_page_first 314
_journal_page_last 318
_journal_paper_doi 10.1016/S0925-8388(02)00843-5
_journal_volume 348
_journal_year 2003
_chemical_formula_sum 'B3 Gd Li6 O9'
_chemical_name_systematic 'Li6 Gd (B O3)3'
_space_group_IT_number 14
_symmetry_space_group_name_Hall '-P 2ybc'
_symmetry_space_group_name_H-M 'P 1 21/c 1'
_cell_angle_alpha 90
_cell_angle_beta 105.3737
_cell_angle_gamma 90
_cell_formula_units_Z 4
_cell_length_a 7.2277
_cell_length_b 16.5057
_cell_length_c 6.6933
_cell_volume 769.926
_citation_journal_id_ASTM JALCEU
_cod_data_source_file boron_440.cif
_cod_data_source_block B3Gd1Li6O9
_cod_original_cell_volume 769.9264
_cod_original_formula_sum 'B3 Gd1 Li6 O9'
_cod_database_code 1510913

loop_
_symmetry_equiv_pos_as_xyz
x,y,z
-x,y+1/2,-z+1/2
-x,-y,-z
x,-y-1/2,z-1/2

loop_
_atom_site_label
_atom_site_type_symbol
_atom_site_fract_x
_atom_site_fract_y
_atom_site_fract_z
_atom_site_occupancy
_atom_site_U_iso_or_equiv
O5 O-2 0.7225 0.2969 0.027 1 0.0
Li1 Li+1 0.0715 0.504 0.175 1 0.0
B2 B+3 0.697 0.1244 0.4975 1 0.0
O6 O-2 0.8508 0.0731 0.5199 1 0.0
Li2 Li+1 0.5544 0.4679 0.6794 1 0.0
B1 B+3 0.4353 0.3806 0.3125 1 0.0
Gd1 Gd+3 0.0813 0.3114 0.1521 1 0.0
O2 O-2 0.4239 0.2907 0.2875 1 0.0
O1 O-2 0.5883 0.4127 0.4352 1 0.0
O3 O-2 0.2865 0.0631 0.7428 1 0.0
Li4 Li+1 0.3257 0.463 0.9666 1 0.0
Li6 Li+1 0.8925 0.0571 0.967 1 0.0
Li3 Li+1 0.7184 0.2056 0.8692 1 0.0
O7 O-2 0.0992 0.0701 0.186 1 0.0
Li5 Li+1 0.4566 0.298 0.9421 1 0.0
O4 O-2 0.5199 0.0959 0.4127 1 0.0
B3 B+3 0.0821 0.1545 0.1566 1 0.0
O9 O-2 -0.0196 0.3255 0.4635 1 0.0
O8 O-2 0.1486 0.1967 0.3461 1 0.0
